data_7026667
loop_
_publ_author_name
'Sun, Ya-guang'
'Wu, Yong-li'
'Xiong, Gang'
'Smet, Philippe F.'
'Ding, Fu'
'Guo, Mei-yan'
'Zhu, Ming-chang'
'Gao, En-jun'
'Poelman, Dirk'
'Verpoort, Francis'

_publ_section_title
;
 Hydrothermal synthesis, crystal structure and properties of Ag(I)-4f
 compounds based on 1H-benzimidazole-5,6-dicarboxylic acid.
;
_journal_issue 47
_journal_name_full 'Dalton transactions (Cambridge, England : 2003)'
_journal_page_first 11383
_journal_page_last 11395
_journal_paper_doi 10.1039/c0dt00579g
_journal_volume 39
_journal_year 2010
_chemical_formula_sum 'C18 H13 Ag N4 O10.5 Sm'
_chemical_formula_weight 711.54
_chemical_name_systematic
;
?
;
_space_group_IT_number 56
_symmetry_cell_setting orthorhombic
_symmetry_space_group_name_Hall '-P 2ab 2ac'
_symmetry_space_group_name_H-M 'P c c n'
_atom_sites_solution_hydrogens none
_atom_sites_solution_primary direct
_atom_sites_solution_secondary difmap
_audit_creation_method SHELXL-97
_cell_angle_alpha 90.00
_cell_angle_beta 90.00
_cell_angle_gamma 90.00
_cell_formula_units_Z 8
_cell_length_a 8.5955(17)
_cell_length_b 25.363(5)
_cell_length_c 17.822(4)
_cell_measurement_reflns_used 3414
_cell_measurement_temperature 293(2)
_cell_measurement_theta_max 25
_cell_measurement_theta_min 2.29
_cell_volume 3885.3(14)
_computing_cell_refinement 'Bruker XSCANS'
_computing_data_collection 'Bruker XSCANS'
_computing_data_reduction 'Bruker SHELXTL'
_computing_molecular_graphics 'Bruker SHELXTL'
_computing_publication_material 'Bruker SHELXTL'
_computing_structure_refinement 'SHELXL-97 (Sheldrick, 1997)'
_computing_structure_solution 'SHELXS-97 (Sheldrick, 1990)'
_diffrn_ambient_temperature 293(2)
_diffrn_detector_area_resol_mean 0
_diffrn_measured_fraction_theta_full 0.996
_diffrn_measured_fraction_theta_max 0.996
_diffrn_measurement_device_type 'Bruker P4'
_diffrn_measurement_method '\w scans'
_diffrn_radiation_monochromator graphite
_diffrn_radiation_source 'fine-focus sealed tube'
_diffrn_radiation_type MoK\a
_diffrn_radiation_wavelength 0.71073
_diffrn_reflns_av_R_equivalents 0.0333
_diffrn_reflns_av_sigmaI/netI 0.0201
_diffrn_reflns_limit_h_max 10
_diffrn_reflns_limit_h_min -7
_diffrn_reflns_limit_k_max 30
_diffrn_reflns_limit_k_min -30
_diffrn_reflns_limit_l_max 21
_diffrn_reflns_limit_l_min -21
_diffrn_reflns_number 24390
_diffrn_reflns_theta_full 25.00
_diffrn_reflns_theta_max 25.00
_diffrn_reflns_theta_min 2.29
_diffrn_standards_decay_% 0
_diffrn_standards_interval_count 0
_diffrn_standards_interval_time 0
_diffrn_standards_number 0
_exptl_absorpt_coefficient_mu 4.076
_exptl_absorpt_correction_T_max 0.6405
_exptl_absorpt_correction_T_min 0.4961
_exptl_absorpt_correction_type multi-scan
_exptl_absorpt_process_details SADABS
_exptl_crystal_colour light
_exptl_crystal_density_diffrn 2.433
_exptl_crystal_density_method 'not measured'
_exptl_crystal_description square
_exptl_crystal_F_000 2736
_exptl_crystal_size_max 0.20
_exptl_crystal_size_mid 0.18
_exptl_crystal_size_min 0.12
_refine_diff_density_max 0.724
_refine_diff_density_min -0.642
_refine_diff_density_rms 0.112
_refine_ls_extinction_method none
_refine_ls_goodness_of_fit_ref 1.090
_refine_ls_hydrogen_treatment none
_refine_ls_matrix_type full
_refine_ls_number_parameters 312
_refine_ls_number_reflns 3414
_refine_ls_number_restraints 0
_refine_ls_restrained_S_all 1.090
_refine_ls_R_factor_all 0.0263
_refine_ls_R_factor_gt 0.0248
_refine_ls_shift/su_max 0.004
_refine_ls_shift/su_mean 0.000
_refine_ls_structure_factor_coef Fsqd
_refine_ls_weighting_details 'calc w=1/[\s^2^(Fo^2^)+(0.0290P)^2^+12.5835P] where P=(Fo^2^+2Fc^2^)/3'
_refine_ls_weighting_scheme calc
_refine_ls_wR_factor_gt 0.0613
_refine_ls_wR_factor_ref 0.0622
_reflns_number_gt 3253
_reflns_number_total 3414
_reflns_threshold_expression >2sigma(I)
_cod_data_source_file c0dt00579g.txt
_cod_data_source_block 2
_cod_depositor_comments
;
The following automatic conversions were performed:

'_symmetry_cell_setting' value 'Orthorhombic' changed to
'orthorhombic' according to
/home/saulius/struct/CIF-dictionaries/cif_core.dic dictionary named
'cif_core.dic' version 2.4.2 from 2011-04-26.

Automatic conversion script
Id: cif_fix_values 1891 2012-01-12 08:04:46Z andrius 
;
_cod_original_sg_symbol_H-M Pccn
_cod_original_formula_sum 'C18 H13 Ag N4 O10.50 Sm'
_cod_database_code 7026667

loop_
_symmetry_equiv_pos_as_xyz
'x, y, z'
'-x+1/2, -y+1/2, z'
'x+1/2, -y, -z+1/2'
'-x, y+1/2, -z+1/2'
'-x, -y, -z'
'x-1/2, y-1/2, -z'
'-x-1/2, y, z-1/2'
'x, -y-1/2, z-1/2'

loop_
_atom_site_label
_atom_site_type_symbol
_atom_site_fract_x
_atom_site_fract_y
_atom_site_fract_z
_atom_site_U_iso_or_equiv
_atom_site_adp_type
_atom_site_occupancy
_atom_site_symmetry_multiplicity
_atom_site_calc_flag
_atom_site_refinement_flags
Sm1 Sm 0.16303(2) 1.023868(7) 0.783622(10) 0.01231(8) Uani 1 1 d .
Ag1 Ag 0.46100(4) 0.773427(13) 0.45053(2) 0.03027(11) Uani 1 1 d .
O1 O 0.0755(3) 1.02043(10) 0.65899(15) 0.0170(6) Uani 1 1 d .
O2 O -0.1346(3) 0.97471(11) 0.62637(16) 0.0212(6) Uani 1 1 d .
O3 O 0.2203(3) 0.93867(10) 0.73875(15) 0.0188(6) Uani 1 1 d .
O4 O 0.4514(3) 0.91822(11) 0.69216(18) 0.0268(7) Uani 1 1 d .
O5 O 0.0591(3) 0.97284(12) 0.89020(16) 0.0263(7) Uani 1 1 d .
O6 O 0.4105(3) 1.03171(10) 0.70994(15) 0.0163(6) Uani 1 1 d .
O7 O 0.2463(3) 1.11306(10) 0.78577(15) 0.0205(6) Uani 1 1 d .
O8 O 0.4502(4) 1.16364(16) 0.7645(2) 0.0499(11) Uani 1 1 d .
N1 N 0.1263(4) 0.88983(13) 0.38797(19) 0.0217(7) Uani 1 1 d .
H1 H 0.0618 0.9033 0.3564 0.026 Uiso 1 1 d R
N2 N 0.3146(4) 0.83945(14) 0.4330(2) 0.0231(8) Uani 1 1 d .
N3 N -0.4037(4) 0.79066(13) 0.9899(2) 0.0242(8) Uani 1 1 d .
N4 N -0.3040(4) 0.85112(14) 1.0649(2) 0.0245(8) Uani 1 1 d .
H4 H -0.2833 0.8680 1.1055 0.029 Uiso 1 1 d R
C1 C 0.0100(4) 0.98160(15) 0.6275(2) 0.0155(8) Uani 1 1 d .
C2 C 0.1056(4) 0.94327(14) 0.5818(2) 0.0149(8) Uani 1 1 d .
C3 C 0.0548(4) 0.93667(14) 0.5087(2) 0.0162(8) Uani 1 1 d .
H3 H -0.0327 0.9543 0.4910 0.019 Uiso 1 1 calc R
C4 C 0.1391(5) 0.90274(16) 0.4626(2) 0.0174(8) Uani 1 1 d .
C5 C 0.2327(5) 0.85247(16) 0.3731(2) 0.0241(9) Uani 1 1 d .
H5 H 0.2470 0.8375 0.3260 0.029 Uiso 1 1 calc R
C6 C 0.2605(5) 0.87243(14) 0.4906(2) 0.0176(8) Uani 1 1 d .
C7 C 0.3137(5) 0.87961(16) 0.5630(2) 0.0202(9) Uani 1 1 d .
H7 H 0.3980 0.8603 0.5808 0.024 Uiso 1 1 calc R
C8 C 0.2397(4) 0.91598(14) 0.6086(2) 0.0161(8) Uani 1 1 d .
C9 C 0.3065(4) 0.92521(14) 0.6851(2) 0.0169(8) Uani 1 1 d .
C10 C -0.0506(4) 0.95181(15) 0.8555(2) 0.0166(8) Uani 1 1 d .
C11 C -0.1361(4) 0.90582(15) 0.8883(2) 0.0158(8) Uani 1 1 d .
C12 C -0.1609(4) 0.90484(16) 0.9655(2) 0.0175(8) Uani 1 1 d .
H12 H -0.1197 0.9307 0.9967 0.021 Uiso 1 1 calc R
C13 C -0.2502(5) 0.86337(15) 0.9941(2) 0.0177(8) Uani 1 1 d .
C14 C -0.3937(5) 0.80865(17) 1.0591(2) 0.0264(10) Uani 1 1 d .
H14 H -0.4442 0.7932 1.0997 0.032 Uiso 1 1 calc R
C15 C -0.3120(5) 0.82445(15) 0.9468(2) 0.0191(8) Uani 1 1 d .
C16 C -0.2803(5) 0.82419(15) 0.8700(2) 0.0200(8) Uani 1 1 d .
H16 H -0.3165 0.7972 0.8394 0.024 Uiso 1 1 calc R
C17 C -0.1939(4) 0.86508(15) 0.8410(2) 0.0165(8) Uani 1 1 d .
C18 C 0.3406(5) 1.13740(16) 0.7422(2) 0.0200(9) Uani 1 1 d .
O11 O 0.2500 0.7500 0.6119(12) 0.284(10) Uani 1 2 d S
H11A H 0.2735 0.7550 0.5661 0.426 Uiso 0.50 1 d PR
H11B H 0.2168 0.7755 0.6384 0.426 Uiso 0.50 1 d PR
O9 O 0.4132(6) 0.74653(19) 0.7998(3) 0.0723(13) Uani 1 1 d .
H9A H 0.3569 0.7574 0.7637 0.108 Uiso 1 1 d R
H9B H 0.4455 0.7142 0.7992 0.108 Uiso 1 1 d R
O10 O 0.5376(12) 0.7974(3) 0.6804(5) 0.176(4) Uani 1 1 d .
H10A H 0.5174 0.7648 0.6764 0.264 Uiso 1 1 d R
H10B H 0.5715 0.8145 0.6428 0.264 Uiso 1 1 d R

loop_
_atom_site_aniso_label
_atom_site_aniso_U_11
_atom_site_aniso_U_22
_atom_site_aniso_U_33
_atom_site_aniso_U_23
_atom_site_aniso_U_13
_atom_site_aniso_U_12
Sm1 0.00964(12) 0.01573(12) 0.01157(12) -0.00059(7) -0.00015(7) -0.00191(7)
Ag1 0.0356(2) 0.02232(18) 0.0329(2) -0.00010(14) 0.00146(15) 0.01423(15)
O1 0.0208(14) 0.0176(13) 0.0126(14) -0.0026(11) -0.0024(11) 0.0038(11)
O2 0.0125(14) 0.0342(17) 0.0169(15) -0.0008(12) 0.0026(11) 0.0021(12)
O3 0.0227(15) 0.0182(14) 0.0154(14) 0.0004(11) 0.0004(12) 0.0014(12)
O4 0.0142(15) 0.0261(15) 0.0401(19) -0.0094(14) -0.0092(13) 0.0024(12)
O5 0.0247(16) 0.0388(18) 0.0154(15) 0.0068(13) -0.0062(12) -0.0162(13)
O6 0.0134(14) 0.0190(13) 0.0165(14) 0.0043(11) 0.0018(11) 0.0013(11)
O7 0.0262(15) 0.0180(14) 0.0174(15) 0.0010(11) 0.0059(12) -0.0038(12)
O8 0.054(2) 0.071(3) 0.0246(18) 0.0034(18) -0.0061(17) -0.042(2)
N1 0.0265(19) 0.0219(18) 0.0167(18) -0.0007(14) -0.0020(15) 0.0042(15)
N2 0.0260(19) 0.0224(18) 0.0208(19) -0.0041(14) 0.0019(15) 0.0058(15)
N3 0.030(2) 0.0218(17) 0.0204(19) 0.0017(15) 0.0043(15) -0.0080(16)
N4 0.032(2) 0.0247(19) 0.0163(18) -0.0025(14) 0.0013(15) -0.0103(16)
C1 0.0133(19) 0.022(2) 0.0111(19) 0.0026(15) 0.0002(15) 0.0031(16)
C2 0.0138(19) 0.0143(18) 0.0167(19) 0.0002(15) 0.0011(15) -0.0010(15)
C3 0.0163(19) 0.0162(19) 0.016(2) 0.0006(15) -0.0015(15) 0.0028(15)
C4 0.018(2) 0.0192(19) 0.015(2) 0.0004(15) 0.0006(15) -0.0004(16)
C5 0.032(2) 0.023(2) 0.017(2) -0.0044(17) 0.0013(18) 0.0080(19)
C6 0.0174(19) 0.0152(18) 0.020(2) -0.0016(15) 0.0030(16) 0.0030(16)
C7 0.0141(19) 0.022(2) 0.024(2) 0.0004(17) -0.0026(16) 0.0031(16)
C8 0.0140(19) 0.0152(18) 0.019(2) 0.0008(15) 0.0001(16) 0.0004(15)
C9 0.016(2) 0.0120(18) 0.022(2) 0.0006(16) -0.0047(17) 0.0004(15)
C10 0.0107(18) 0.022(2) 0.017(2) 0.0009(16) 0.0027(15) -0.0009(16)
C11 0.0121(18) 0.0164(19) 0.019(2) 0.0024(15) 0.0006(15) 0.0006(15)
C12 0.017(2) 0.020(2) 0.015(2) -0.0013(16) -0.0034(15) -0.0042(16)
C13 0.022(2) 0.0173(18) 0.0141(19) -0.0002(15) 0.0011(15) -0.0006(16)
C14 0.034(2) 0.025(2) 0.021(2) 0.0025(17) 0.0071(19) -0.0095(19)
C15 0.022(2) 0.0167(19) 0.019(2) 0.0033(16) 0.0002(16) -0.0030(16)
C16 0.024(2) 0.0177(19) 0.019(2) -0.0016(16) -0.0013(17) -0.0006(17)
C17 0.0169(19) 0.0174(19) 0.015(2) -0.0001(15) -0.0001(15) 0.0036(15)
C18 0.023(2) 0.022(2) 0.015(2) -0.0009(17) -0.0015(16) -0.0027(17)
O11 0.30(2) 0.25(2) 0.29(3) 0.000 0.000 -0.09(2)
O9 0.083(4) 0.058(3) 0.076(3) -0.003(3) 0.015(3) 0.013(3)
O10 0.296(13) 0.118(6) 0.114(6) 0.016(5) -0.026(7) -0.098(7)

loop_
_atom_type_symbol
_atom_type_description
_atom_type_scat_dispersion_real
_atom_type_scat_dispersion_imag
_atom_type_scat_source
C C 0.0033 0.0016 'International Tables Vol C Tables 4.2.6.8 and 6.1.1.4'
H H 0.0000 0.0000 'International Tables Vol C Tables 4.2.6.8 and 6.1.1.4'
Ag Ag -0.8971 1.1015 'International Tables Vol C Tables 4.2.6.8 and 6.1.1.4'
N N 0.0061 0.0033 'International Tables Vol C Tables 4.2.6.8 and 6.1.1.4'
O O 0.0106 0.0060 'International Tables Vol C Tables 4.2.6.8 and 6.1.1.4'
Sm Sm -0.1638 3.4418 'International Tables Vol C Tables 4.2.6.8 and 6.1.1.4'

loop_
_geom_angle_atom_site_label_1
_geom_angle_atom_site_label_2
_geom_angle_atom_site_label_3
_geom_angle
_geom_angle_site_symmetry_1
_geom_angle_site_symmetry_3
O1 Sm1 O3 73.24(9) . .
O1 Sm1 O2 151.36(10) . 3_576
O3 Sm1 O2 95.18(10) . 3_576
O1 Sm1 O7 98.47(9) . .
O3 Sm1 O7 144.75(10) . .
O2 Sm1 O7 75.69(10) 3_576 .
O1 Sm1 O4 87.11(10) . 3_476
O3 Sm1 O4 142.02(10) . 3_476
O2 Sm1 O4 115.47(10) 3_576 3_476
O7 Sm1 O4 68.83(10) . 3_476
O1 Sm1 O5 126.41(9) . .
O3 Sm1 O5 81.71(10) . .
O2 Sm1 O5 75.65(10) 3_576 .
O7 Sm1 O5 126.67(9) . .
O4 Sm1 O5 84.68(11) 3_476 .
O1 Sm1 O6 77.24(9) . .
O3 Sm1 O6 73.60(9) . .
O2 Sm1 O6 74.34(10) 3_576 .
O7 Sm1 O6 71.15(9) . .
O4 Sm1 O6 134.03(10) 3_476 .
O5 Sm1 O6 138.78(9) . .
O1 Sm1 O6 75.71(9) . 3_476
O3 Sm1 O6 72.01(9) . 3_476
O2 Sm1 O6 126.45(9) 3_576 3_476
O7 Sm1 O6 140.42(9) . 3_476
O4 Sm1 O6 71.77(9) 3_476 3_476
O5 Sm1 O6 51.45(9) . 3_476
O6 Sm1 O6 140.99(2) . 3_476
O1 Sm1 C10 101.10(10) . .
O3 Sm1 C10 72.75(10) . .
O2 Sm1 C10 100.15(10) 3_576 .
O7 Sm1 C10 141.94(10) . .
O4 Sm1 C10 79.87(11) 3_476 .
O5 Sm1 C10 25.39(10) . .
O6 Sm1 C10 145.21(10) . .
O6 Sm1 C10 26.36(10) 3_476 .
N2 Ag1 N3 169.03(14) . 8_675
C1 O1 Sm1 126.2(2) . .
C1 O2 Sm1 135.6(3) . 3_476
C9 O3 Sm1 129.1(2) . .
C9 O4 Sm1 133.2(3) . 3_576
C10 O5 Sm1 96.7(2) . .
C10 O6 Sm1 136.3(2) 3_576 .
C10 O6 Sm1 90.0(2) 3_576 3_576
Sm1 O6 Sm1 130.12(10) . 3_576
C18 O7 Sm1 129.8(3) . .
C5 N1 C4 107.8(3) . .
C5 N1 H1 126.1 . .
C4 N1 H1 126.1 . .
C5 N2 C6 105.4(3) . .
C5 N2 Ag1 129.3(3) . .
C6 N2 Ag1 124.1(3) . .
C14 N3 C15 105.5(3) . .
C14 N3 Ag1 127.7(3) . 8_476
C15 N3 Ag1 126.8(3) . 8_476
C14 N4 C13 107.9(3) . .
C14 N4 H4 126.0 . .
C13 N4 H4 126.1 . .
O2 C1 O1 123.8(4) . .
O2 C1 C2 116.1(3) . .
O1 C1 C2 119.9(3) . .
C3 C2 C8 120.7(3) . .
C3 C2 C1 114.4(3) . .
C8 C2 C1 124.8(3) . .
C2 C3 C4 117.8(4) . .
C2 C3 H3 121.1 . .
C4 C3 H3 121.1 . .
N1 C4 C6 106.0(3) . .
N1 C4 C3 132.6(4) . .
C6 C4 C3 121.4(4) . .
N2 C5 N1 112.3(4) . .
N2 C5 H5 123.9 . .
N1 C5 H5 123.9 . .
C7 C6 C4 120.7(4) . .
C7 C6 N2 130.7(4) . .
C4 C6 N2 108.5(4) . .
C6 C7 C8 119.0(4) . .
C6 C7 H7 120.5 . .
C8 C7 H7 120.5 . .
C7 C8 C2 119.8(4) . .
C7 C8 C9 117.6(3) . .
C2 C8 C9 122.6(3) . .
O3 C9 O4 122.9(4) . .
O3 C9 C8 120.6(3) . .
O4 C9 C8 116.5(4) . .
O5 C10 O6 120.5(4) . 3_476
O5 C10 C11 120.7(4) . .
O6 C10 C11 118.7(3) 3_476 .
O5 C10 Sm1 57.9(2) . .
O6 C10 Sm1 63.67(19) 3_476 .
C11 C10 Sm1 167.8(3) . .
C12 C11 C17 121.3(4) . .
C12 C11 C10 118.3(4) . .
C17 C11 C10 120.3(4) . .
C11 C12 C13 117.3(4) . .
C11 C12 H12 121.4 . .
C13 C12 H12 121.4 . .
N4 C13 C12 133.5(4) . .
N4 C13 C15 105.3(3) . .
C12 C13 C15 121.1(4) . .
N3 C14 N4 113.0(4) . .
N3 C14 H14 123.5 . .
N4 C14 H14 123.5 . .
C16 C15 N3 130.4(4) . .
C16 C15 C13 121.3(4) . .
N3 C15 C13 108.3(3) . .
C17 C16 C15 118.1(4) . .
C17 C16 H16 121.0 . .
C15 C16 H16 121.0 . .
C16 C17 C11 120.8(4) . .
C16 C17 C18 116.3(3) . 3_476
C11 C17 C18 122.9(3) . 3_476
O8 C18 O7 123.6(4) . .
O8 C18 C17 119.6(4) . 3_576
O7 C18 C17 116.8(3) . 3_576
H11A O11 H11B 120.0 . .
H9A O9 H9B 118.8 . .
H10A O10 H10B 120.0 . .

loop_
_geom_bond_atom_site_label_1
_geom_bond_atom_site_label_2
_geom_bond_distance
_geom_bond_site_symmetry_2
Sm1 O1 2.347(3) .
Sm1 O3 2.356(3) .
Sm1 O2 2.367(3) 3_576
Sm1 O7 2.373(3) .
Sm1 O4 2.378(3) 3_476
Sm1 O5 2.466(3) .
Sm1 O6 2.508(3) .
Sm1 O6 2.591(3) 3_476
Sm1 C10 2.890(4) .
Ag1 N2 2.118(3) .
Ag1 N3 2.118(3) 8_675
O1 C1 1.266(5) .
O2 C1 1.255(5) .
O2 Sm1 2.367(3) 3_476
O3 C9 1.256(5) .
O4 C9 1.264(5) .
O4 Sm1 2.378(3) 3_576
O5 C10 1.248(5) .
O6 C10 1.283(5) 3_576
O6 Sm1 2.591(3) 3_576
O7 C18 1.281(5) .
O8 C18 1.220(5) .
N1 C5 1.343(5) .
N1 C4 1.375(5) .
N1 H1 0.8600 .
N2 C5 1.321(5) .
N2 C6 1.403(5) .
N3 C14 1.318(6) .
N3 C15 1.396(5) .
N3 Ag1 2.118(3) 8_476
N4 C14 1.329(6) .
N4 C13 1.378(5) .
N4 H4 0.8601 .
C1 C2 1.510(5) .
C2 C3 1.385(5) .
C2 C8 1.427(5) .
C3 C4 1.393(6) .
C3 H3 0.9300 .
C4 C6 1.388(6) .
C5 H5 0.9300 .
C6 C7 1.382(6) .
C7 C8 1.385(6) .
C7 H7 0.9300 .
C8 C9 1.498(5) .
C10 O6 1.283(5) 3_476
C10 C11 1.497(5) .
C11 C12 1.391(6) .
C11 C17 1.424(5) .
C12 C13 1.399(6) .
C12 H12 0.9300 .
C13 C15 1.403(6) .
C14 H14 0.9300 .
C15 C16 1.395(6) .
C16 C17 1.377(6) .
C16 H16 0.9300 .
C17 C18 1.512(6) 3_476
C18 C17 1.512(6) 3_576
O11 H11A 0.8500 .
O11 H11B 0.8501 .
O9 H9A 0.8501 .
O9 H9B 0.8657 .
O10 H10A 0.8500 .
O10 H10B 0.8499 .

loop_
_geom_torsion_atom_site_label_1
_geom_torsion_atom_site_label_2
_geom_torsion_atom_site_label_3
_geom_torsion_atom_site_label_4
_geom_torsion
_geom_torsion_site_symmetry_1
_geom_torsion_site_symmetry_4
O3 Sm1 O1 C1 38.9(3) . .
O2 Sm1 O1 C1 108.2(3) 3_576 .
O7 Sm1 O1 C1 -176.2(3) . .
O4 Sm1 O1 C1 -108.1(3) 3_476 .
O5 Sm1 O1 C1 -26.9(3) . .
O6 Sm1 O1 C1 115.4(3) . .
O6 Sm1 O1 C1 -36.2(3) 3_476 .
C10 Sm1 O1 C1 -29.0(3) . .
O1 Sm1 O3 C9 61.1(3) . .
O2 Sm1 O3 C9 -92.2(3) 3_576 .
O7 Sm1 O3 C9 -19.7(4) . .
O4 Sm1 O3 C9 123.0(3) 3_476 .
O5 Sm1 O3 C9 -166.8(3) . .
O6 Sm1 O3 C9 -20.2(3) . .
O6 Sm1 O3 C9 141.1(3) 3_476 .
C10 Sm1 O3 C9 168.8(3) . .
O1 Sm1 O5 C10 -4.9(3) . .
O3 Sm1 O5 C10 -66.9(2) . .
O2 Sm1 O5 C10 -164.5(3) 3_576 .
O7 Sm1 O5 C10 136.1(2) . .
O4 Sm1 O5 C10 77.5(3) 3_476 .
O6 Sm1 O5 C10 -120.1(2) . .
O6 Sm1 O5 C10 6.7(2) 3_476 .
O1 Sm1 O6 C10 26.1(3) . 3_576
O3 Sm1 O6 C10 102.2(4) . 3_576
O2 Sm1 O6 C10 -157.4(4) 3_576 3_576
O7 Sm1 O6 C10 -77.6(3) . 3_576
O4 Sm1 O6 C10 -47.0(4) 3_476 3_576
O5 Sm1 O6 C10 157.8(3) . 3_576
O6 Sm1 O6 C10 73.2(3) 3_476 3_576
C10 Sm1 O6 C10 117.3(3) . 3_576
O1 Sm1 O6 Sm1 -125.44(15) . 3_576
O3 Sm1 O6 Sm1 -49.42(14) . 3_576
O2 Sm1 O6 Sm1 50.97(14) 3_576 3_576
O7 Sm1 O6 Sm1 130.85(16) . 3_576
O4 Sm1 O6 Sm1 161.46(13) 3_476 3_576
O5 Sm1 O6 Sm1 6.3(2) . 3_576
O6 Sm1 O6 Sm1 -78.40(17) 3_476 3_576
C10 Sm1 O6 Sm1 -34.3(2) . 3_576
O1 Sm1 O7 C18 -53.9(3) . .
O3 Sm1 O7 C18 19.0(4) . .
O2 Sm1 O7 C18 97.5(3) 3_576 .
O4 Sm1 O7 C18 -137.4(4) 3_476 .
O5 Sm1 O7 C18 156.9(3) . .
O6 Sm1 O7 C18 19.5(3) . .
O6 Sm1 O7 C18 -131.7(3) 3_476 .
C10 Sm1 O7 C18 -174.3(3) . .
N3 Ag1 N2 C5 -152.4(7) 8_675 .
N3 Ag1 N2 C6 13.1(9) 8_675 .
Sm1 O2 C1 O1 -48.8(6) 3_476 .
Sm1 O2 C1 C2 137.1(3) 3_476 .
Sm1 O1 C1 O2 90.8(4) . .
Sm1 O1 C1 C2 -95.4(4) . .
O2 C1 C2 C3 50.0(5) . .
O1 C1 C2 C3 -124.4(4) . .
O2 C1 C2 C8 -131.3(4) . .
O1 C1 C2 C8 54.4(5) . .
C8 C2 C3 C4 -0.1(6) . .
C1 C2 C3 C4 178.7(3) . .
C5 N1 C4 C6 1.6(5) . .
C5 N1 C4 C3 -176.5(4) . .
C2 C3 C4 N1 -175.8(4) . .
C2 C3 C4 C6 6.3(6) . .
C6 N2 C5 N1 -2.2(5) . .
Ag1 N2 C5 N1 165.4(3) . .
C4 N1 C5 N2 0.4(5) . .
N1 C4 C6 C7 173.8(4) . .
C3 C4 C6 C7 -7.9(6) . .
N1 C4 C6 N2 -3.0(4) . .
C3 C4 C6 N2 175.4(4) . .
C5 N2 C6 C7 -173.1(4) . .
Ag1 N2 C6 C7 18.4(6) . .
C5 N2 C6 C4 3.2(5) . .
Ag1 N2 C6 C4 -165.3(3) . .
C4 C6 C7 C8 2.8(6) . .
N2 C6 C7 C8 178.8(4) . .
C6 C7 C8 C2 3.3(6) . .
C6 C7 C8 C9 -176.3(4) . .
C3 C2 C8 C7 -4.7(6) . .
C1 C2 C8 C7 176.7(4) . .
C3 C2 C8 C9 174.9(4) . .
C1 C2 C8 C9 -3.8(6) . .
Sm1 O3 C9 O4 86.3(4) . .
Sm1 O3 C9 C8 -94.4(4) . .
Sm1 O4 C9 O3 -68.2(5) 3_576 .
Sm1 O4 C9 C8 112.5(4) 3_576 .
C7 C8 C9 O3 -150.4(4) . .
C2 C8 C9 O3 30.1(6) . .
C7 C8 C9 O4 29.0(5) . .
C2 C8 C9 O4 -150.6(4) . .
Sm1 O5 C10 O6 -12.3(4) . 3_476
Sm1 O5 C10 C11 165.8(3) . .
O1 Sm1 C10 O5 176.0(2) . .
O3 Sm1 C10 O5 107.6(3) . .
O2 Sm1 C10 O5 15.3(3) 3_576 .
O7 Sm1 C10 O5 -64.4(3) . .
O4 Sm1 C10 O5 -99.0(3) 3_476 .
O6 Sm1 C10 O5 92.4(3) . .
O6 Sm1 C10 O5 -168.2(4) 3_476 .
O1 Sm1 C10 O6 -15.8(2) . 3_476
O3 Sm1 C10 O6 -84.2(2) . 3_476
O2 Sm1 C10 O6 -176.5(2) 3_576 3_476
O7 Sm1 C10 O6 103.8(2) . 3_476
O4 Sm1 C10 O6 69.2(2) 3_476 3_476
O5 Sm1 C10 O6 168.2(4) . 3_476
O6 Sm1 C10 O6 -99.4(2) . 3_476
O1 Sm1 C10 C11 88.6(13) . .
O3 Sm1 C10 C11 20.3(13) . .
O2 Sm1 C10 C11 -72.1(13) 3_576 .
O7 Sm1 C10 C11 -151.8(12) . .
O4 Sm1 C10 C11 173.6(13) 3_476 .
O5 Sm1 C10 C11 -87.3(13) . .
O6 Sm1 C10 C11 5.1(14) . .
O6 Sm1 C10 C11 104.4(14) 3_476 .
O5 C10 C11 C12 36.4(5) . .
O6 C10 C11 C12 -145.5(4) 3_476 .
Sm1 C10 C11 C12 116.3(12) . .
O5 C10 C11 C17 -145.3(4) . .
O6 C10 C11 C17 32.8(5) 3_476 .
Sm1 C10 C11 C17 -65.4(14) . .
C17 C11 C12 C13 -2.6(6) . .
C10 C11 C12 C13 175.7(3) . .
C14 N4 C13 C12 175.6(5) . .
C14 N4 C13 C15 -1.2(5) . .
C11 C12 C13 N4 -176.3(4) . .
C11 C12 C13 C15 0.0(6) . .
C15 N3 C14 N4 0.1(5) . .
Ag1 N3 C14 N4 -177.0(3) 8_476 .
C13 N4 C14 N3 0.7(5) . .
C14 N3 C15 C16 -179.9(5) . .
Ag1 N3 C15 C16 -2.8(7) 8_476 .
C14 N3 C15 C13 -0.9(5) . .
Ag1 N3 C15 C13 176.3(3) 8_476 .
N4 C13 C15 C16 -179.6(4) . .
C12 C13 C15 C16 3.2(6) . .
N4 C13 C15 N3 1.3(5) . .
C12 C13 C15 N3 -176.0(4) . .
N3 C15 C16 C17 175.2(4) . .
C13 C15 C16 C17 -3.8(6) . .
C15 C16 C17 C11 1.2(6) . .
C15 C16 C17 C18 178.7(4) . 3_476
C12 C11 C17 C16 2.0(6) . .
C10 C11 C17 C16 -176.3(4) . .
C12 C11 C17 C18 -175.3(4) . 3_476
C10 C11 C17 C18 6.4(6) . 3_476
Sm1 O7 C18 O8 -129.2(4) . .
Sm1 O7 C18 C17 54.0(5) . 3_576
